data_7223525
loop_
_publ_author_name
'Griffiths, Kieran'
'Dokorou, Vassiliki N.'
'Spencer, John'
'Abdul-Sada, Alaa'
'Vargas, Alfredo'
'Kostakis, George E.'

_publ_section_title
;
 Isoskeletal Schiff base polynuclear coordination clusters: synthetic and
 theoretical aspects
;
_journal_issue 5
_journal_name_full CrystEngComm
_journal_page_first 704
_journal_paper_doi 10.1039/C5CE02109J
_journal_volume 18
_journal_year 2016
_chemical_formula_moiety 'C74 H86 Dy2 N10 Ni2 O18, 2(C F3 O3 S), 2(C3 H7 N O)'
_chemical_formula_sum 'C82 H100 Dy2 F6 N12 Ni2 O26 S2'
_chemical_formula_weight 2290.27
_chemical_name_systematic
;
 ?
;
_space_group_crystal_system monoclinic
_space_group_IT_number 14
_space_group_name_Hall '-P 2ybc'
_space_group_name_H-M_alt 'P 1 21/c 1'
_symmetry_space_group_name_Hall '-P 2ybc'
_symmetry_space_group_name_H-M 'P 1 21/c 1'
_atom_sites_solution_hydrogens geom
_audit_creation_date 2015-11-14
_audit_creation_method
;
Olex2 1.2
(compiled 2015.09.30 svn.r3233 for OlexSys, GUI svn.r5103)
;
_audit_update_record
;
2015-11-15 deposited with the CCDC.
2015-12-17 downloaded from the CCDC.
;
_cell_angle_alpha 90
_cell_angle_beta 109.993(3)
_cell_angle_gamma 90
_cell_formula_units_Z 2
_cell_length_a 16.6632(4)
_cell_length_b 18.8674(3)
_cell_length_c 15.7017(3)
_cell_measurement_reflns_used 6213
_cell_measurement_temperature 173(2)
_cell_measurement_theta_max 28.9660
_cell_measurement_theta_min 3.7630
_cell_volume 4638.98(18)
_computing_cell_refinement
;
CrysAlisPro, Agilent Technologies,
Version 1.171.37.31 (release 14-01-2014 CrysAlis171 .NET)
(compiled Jan 14 2014,18:38:05)
;
_computing_data_collection
;
CrysAlisPro, Agilent Technologies,
Version 1.171.37.31 (release 14-01-2014 CrysAlis171 .NET)
(compiled Jan 14 2014,18:38:05)
;
_computing_data_reduction
;
CrysAlisPro, Agilent Technologies,
Version 1.171.37.31 (release 14-01-2014 CrysAlis171 .NET)
(compiled Jan 14 2014,18:38:05)
;
_computing_molecular_graphics 'Olex2 (Dolomanov et al., 2009)'
_computing_publication_material 'Olex2 (Dolomanov et al., 2009)'
_computing_structure_refinement 'ShelXL (Sheldrick, 2015)'
_diffrn_ambient_temperature 173.0
_diffrn_detector 'CCD plate'
_diffrn_detector_area_resol_mean 16.1033
_diffrn_detector_type Eos
_diffrn_measured_fraction_theta_full 0.991
_diffrn_measured_fraction_theta_max 0.989
_diffrn_measurement_details
;
  1 omega  -42.00   24.00   1.0000    7.7450
omega____ theta____ kappa____ phi______ frames
    -      -16.1295   77.0000   60.0000 66

  2 omega  -37.00   44.00   1.0000    7.7450
omega____ theta____ kappa____ phi______ frames
    -      -16.1295   77.0000 -180.0000 81

  3 omega  -20.00   26.00   1.0000    7.7450
omega____ theta____ kappa____ phi______ frames
    -      -16.1295   77.0000  -30.0000 46
;
_diffrn_measurement_device 'four-circle diffractometer'
_diffrn_measurement_device_type 'Xcalibur, Eos, Gemini ultra'
_diffrn_measurement_method '\w scans'
_diffrn_orient_matrix_UB_11 -0.0247390000
_diffrn_orient_matrix_UB_12 -0.0185588000
_diffrn_orient_matrix_UB_13 0.0215678000
_diffrn_orient_matrix_UB_21 0.0293711000
_diffrn_orient_matrix_UB_22 -0.0286367000
_diffrn_orient_matrix_UB_23 0.0091623000
_diffrn_orient_matrix_UB_31 0.0240724000
_diffrn_orient_matrix_UB_32 0.0157714000
_diffrn_orient_matrix_UB_33 0.0419494000
_diffrn_radiation_monochromator graphite
_diffrn_radiation_probe x-ray
_diffrn_radiation_type MoK\a
_diffrn_radiation_wavelength 0.71073
_diffrn_reflns_av_R_equivalents 0.0267
_diffrn_reflns_av_unetI/netI 0.0449
_diffrn_reflns_laue_measured_fraction_full 0.991
_diffrn_reflns_laue_measured_fraction_max 0.989
_diffrn_reflns_limit_h_max 20
_diffrn_reflns_limit_h_min -20
_diffrn_reflns_limit_k_max 23
_diffrn_reflns_limit_k_min -23
_diffrn_reflns_limit_l_max 19
_diffrn_reflns_limit_l_min -18
_diffrn_reflns_number 17646
_diffrn_reflns_point_group_measured_fraction_full 0.991
_diffrn_reflns_point_group_measured_fraction_max 0.989
_diffrn_reflns_theta_full 25.242
_diffrn_reflns_theta_max 26.372
_diffrn_reflns_theta_min 3.381
_diffrn_source 'Enhance (Mo) X-ray Source'
_exptl_absorpt_coefficient_mu 2.130
_exptl_absorpt_correction_T_max 1.00000
_exptl_absorpt_correction_T_min 0.53854
_exptl_absorpt_correction_type multi-scan
_exptl_absorpt_process_details
;
CrysAlisPro, Agilent Technologies,
Version 1.171.37.31 (release 14-01-2014 CrysAlis171 .NET)
(compiled Jan 14 2014,18:38:05)
Empirical absorption correction using spherical harmonics,
 implemented in SCALE3 ABSPACK scaling algorithm.
;
_exptl_crystal_density_diffrn 1.640
_exptl_crystal_F_000 2316
_exptl_crystal_size_max 0.26
_exptl_crystal_size_mid 0.2
_exptl_crystal_size_min 0.06
_refine_diff_density_max 1.026
_refine_diff_density_min -1.195
_refine_diff_density_rms 0.104
_refine_ls_extinction_method none
_refine_ls_goodness_of_fit_ref 1.039
_refine_ls_hydrogen_treatment constr
_refine_ls_matrix_type full
_refine_ls_number_parameters 599
_refine_ls_number_reflns 9384
_refine_ls_number_restraints 0
_refine_ls_restrained_S_all 1.039
_refine_ls_R_factor_all 0.0501
_refine_ls_R_factor_gt 0.0382
_refine_ls_shift/su_max 0.003
_refine_ls_shift/su_mean 0.000
_refine_ls_structure_factor_coef Fsqd
_refine_ls_weighting_details 'w=1/[\s^2^(Fo^2^)+(0.0367P)^2^+10.1517P] where P=(Fo^2^+2Fc^2^)/3'
_refine_ls_weighting_scheme calc
_refine_ls_wR_factor_gt 0.0885
_refine_ls_wR_factor_ref 0.0976
_reflns_Friedel_coverage 0.000
_reflns_number_gt 7897
_reflns_number_total 9384
_reflns_threshold_expression 'I > 2\s(I)'
_cod_data_source_file c5ce02109j2.cif
_cod_data_source_block 12_CCDC_1406228
_cod_depositor_comments 'Adding full bibliography for 7223506--7223525.cif.'
_cod_original_cell_volume 4638.96(19)
_cod_database_code 7223525
_shelxl_version_number 2014-1
_chemical_oxdiff_formula 'C80 H60 N12 O16 Ni2 Dy2'
_shelx_space_group_comment
;
The symmetry employed for this shelxl refinement is uniquely defined
by the following loop, which should always be used as a source of
symmetry information in preference to the above space-group names.
They are only intended as comments.
;
_reflns_odcompleteness_completeness 98.87
_reflns_odcompleteness_iscentric 1
_reflns_odcompleteness_theta 26.32
_olex2_refinement_description
;
1. Fixed Uiso
 At 1.2 times of:
  All C(H) groups
 At 1.5 times of:
  All C(H,H,H) groups
2. Uiso/Uaniso restraints and constraints
Uanis(C37) = Uanis(C36)
3.a Aromatic/amide H refined with riding coordinates:
 C3(H3), C4(H4), C5(H5), C8(H8), C10(H10), C11(H11), C12(H12), C13(H13),
 C17(H17), C18(H18), C19(H19), C22(H22), C24(H24), C25(H25), C26(H26), C27(H27),
  C29(H29), C32(H32), C35(H35), C38(H38)
3.b Idealised Me refined as rotating group:
 C1(H1A,H1B,H1C), C15(H15A,H15B,H15C), C30(H30A,H30B,H30C), C31(H31A,H31B,
 H31C), C33(H33A,H33B,H33C), C34(H34A,H34B,H34C), C36(H36A,H36B,H36C), C37(H37A,
 H37B,H37C), C39(H39A,H39B,H39C), C40(H40A,H40B,H40C)
;
_olex2_submission_special_instructions 'No special instructions were received'

loop_
_space_group_symop_operation_xyz
'x, y, z'
'-x, y+1/2, -z+1/2'
'-x, -y, -z'
'x, -y-1/2, z-1/2'

loop_
_atom_site_label
_atom_site_type_symbol
_atom_site_fract_x
_atom_site_fract_y
_atom_site_fract_z
_atom_site_U_iso_or_equiv
_atom_site_adp_type
_atom_site_occupancy
_atom_site_site_symmetry_order
_atom_site_calc_flag
_atom_site_refinement_flags_posn
Dy1 Dy 0.67939(2) 0.51451(2) 0.64866(2) 0.02314(7) Uani 1 1 d .
Ni1 Ni 0.54067(3) 0.52207(2) 0.42614(3) 0.02074(12) Uani 1 1 d .
O1 O 0.8143(3) 0.5645(2) 0.9533(2) 0.0572(11) Uani 1 1 d .
O2 O 0.7445(2) 0.50744(16) 0.7942(2) 0.0335(7) Uani 1 1 d .
O3 O 0.56571(17) 0.45188(14) 0.53395(17) 0.0219(6) Uani 1 1 d .
O4 O 0.67434(19) 0.64707(15) 0.67785(19) 0.0303(7) Uani 1 1 d .
O5 O 0.62050(17) 0.58397(14) 0.52353(18) 0.0248(6) Uani 1 1 d .
O6 O 0.44702(18) 0.47749(14) 0.31618(18) 0.0237(6) Uani 1 1 d .
O7 O 0.63153(18) 0.47052(15) 0.38589(19) 0.0288(6) Uani 1 1 d .
O8 O 0.75641(18) 0.44514(16) 0.57891(19) 0.0316(7) Uani 1 1 d .
O9 O 0.81395(19) 0.57108(18) 0.6682(2) 0.0384(8) Uani 1 1 d .
N1 N 0.6659(2) 0.38939(17) 0.6896(2) 0.0235(7) Uani 1 1 d .
N2 N 0.5337(2) 0.59879(18) 0.3350(2) 0.0246(7) Uani 1 1 d .
N3 N 0.6774(3) 0.4501(3) 0.2694(3) 0.0491(11) Uani 1 1 d .
N4 N 0.8319(2) 0.4099(2) 0.4921(3) 0.0354(9) Uani 1 1 d .
N5 N 0.9335(3) 0.6315(3) 0.7445(4) 0.0681(16) Uani 1 1 d .
C1 C 0.8392(4) 0.6003(4) 1.0368(4) 0.0676(18) Uani 1 1 d .
H1A H 0.8388 0.6515 1.0263 0.101 Uiso 1 1 calc GR
H1B H 0.8968 0.5853 1.0740 0.101 Uiso 1 1 calc GR
H1C H 0.7992 0.5890 1.0684 0.101 Uiso 1 1 calc GR
C2 C 0.7937(3) 0.4942(3) 0.9522(3) 0.0385(11) Uani 1 1 d .
C3 C 0.8064(3) 0.4526(3) 1.0277(3) 0.0442(12) Uani 1 1 d .
H3 H 0.8342 0.4718 1.0863 0.053 Uiso 1 1 calc R
C4 C 0.7787(3) 0.3820(3) 1.0187(3) 0.0405(11) Uani 1 1 d .
H4 H 0.7871 0.3536 1.0710 0.049 Uiso 1 1 calc R
C5 C 0.7394(3) 0.3544(3) 0.9342(3) 0.0348(10) Uani 1 1 d .
H5 H 0.7203 0.3066 0.9285 0.042 Uiso 1 1 calc R
C6 C 0.7265(3) 0.3951(2) 0.8552(3) 0.0272(9) Uani 1 1 d .
C7 C 0.7547(3) 0.4657(2) 0.8636(3) 0.0299(9) Uani 1 1 d .
C8 C 0.6841(3) 0.3616(2) 0.7692(3) 0.0273(9) Uani 1 1 d .
H8 H 0.6678 0.3136 0.7711 0.033 Uiso 1 1 calc R
C9 C 0.6297(3) 0.3463(2) 0.6116(3) 0.0238(8) Uani 1 1 d .
C10 C 0.6441(3) 0.2735(2) 0.6095(3) 0.0288(9) Uani 1 1 d .
H10 H 0.6771 0.2497 0.6633 0.035 Uiso 1 1 calc R
C11 C 0.6106(3) 0.2360(2) 0.5298(3) 0.0321(10) Uani 1 1 d .
H11 H 0.6198 0.1864 0.5293 0.038 Uiso 1 1 calc R
C12 C 0.5634(3) 0.2703(2) 0.4503(3) 0.0308(9) Uani 1 1 d .
H12 H 0.5408 0.2443 0.3955 0.037 Uiso 1 1 calc R
C13 C 0.5493(3) 0.3427(2) 0.4512(3) 0.0265(9) Uani 1 1 d .
H13 H 0.5174 0.3663 0.3966 0.032 Uiso 1 1 calc R
C14 C 0.5813(3) 0.3810(2) 0.5310(3) 0.0235(8) Uani 1 1 d .
C15 C 0.7094(4) 0.6794(3) 0.7656(3) 0.0534(15) Uani 1 1 d .
H15A H 0.7235 0.6426 0.8125 0.080 Uiso 1 1 calc GR
H15B H 0.6674 0.7121 0.7749 0.080 Uiso 1 1 calc GR
H15C H 0.7613 0.7057 0.7694 0.080 Uiso 1 1 calc GR
C16 C 0.6564(3) 0.6909(2) 0.6035(3) 0.0271(9) Uani 1 1 d .
C17 C 0.6650(3) 0.7636(2) 0.6080(3) 0.0334(10) Uani 1 1 d .
H17 H 0.6882 0.7869 0.6648 0.040 Uiso 1 1 calc R
C18 C 0.6390(3) 0.8023(2) 0.5272(3) 0.0387(11) Uani 1 1 d .
H18 H 0.6449 0.8524 0.5291 0.046 Uiso 1 1 calc R
C19 C 0.6050(3) 0.7688(2) 0.4452(3) 0.0344(10) Uani 1 1 d .
H19 H 0.5870 0.7962 0.3912 0.041 Uiso 1 1 calc R
C20 C 0.5962(3) 0.6943(2) 0.4394(3) 0.0288(9) Uani 1 1 d .
C21 C 0.6240(3) 0.6544(2) 0.5202(3) 0.0257(9) Uani 1 1 d .
C22 C 0.5575(3) 0.6638(2) 0.3510(3) 0.0278(9) Uani 1 1 d .
H22 H 0.5488 0.6940 0.3002 0.033 Uiso 1 1 calc R
C23 C 0.5000(3) 0.5698(2) 0.2466(3) 0.0251(9) Uani 1 1 d .
C24 C 0.5123(3) 0.5987(2) 0.1701(3) 0.0311(10) Uani 1 1 d .
H24 H 0.5437 0.6414 0.1749 0.037 Uiso 1 1 calc R
C25 C 0.4789(3) 0.5651(3) 0.0875(3) 0.0347(10) Uani 1 1 d .
H25 H 0.4866 0.5850 0.0353 0.042 Uiso 1 1 calc R
C26 C 0.4342(3) 0.5022(2) 0.0808(3) 0.0341(10) Uani 1 1 d .
H26 H 0.4098 0.4798 0.0235 0.041 Uiso 1 1 calc R
C27 C 0.4248(3) 0.4718(2) 0.1571(3) 0.0305(9) Uani 1 1 d .
H27 H 0.3962 0.4276 0.1521 0.037 Uiso 1 1 calc R
C28 C 0.4566(3) 0.5050(2) 0.2414(3) 0.0265(9) Uani 1 1 d .
C29 C 0.6653(3) 0.4906(3) 0.3317(3) 0.0327(10) Uani 1 1 d .
H29 H 0.6838 0.5385 0.3352 0.039 Uiso 1 1 calc R
C30 C 0.6457(5) 0.3784(4) 0.2568(5) 0.081(2) Uani 1 1 d .
H30A H 0.6936 0.3455 0.2681 0.121 Uiso 1 1 calc GR
H30B H 0.6063 0.3725 0.1945 0.121 Uiso 1 1 calc GR
H30C H 0.6155 0.3686 0.2992 0.121 Uiso 1 1 calc GR
C31 C 0.7168(5) 0.4770(5) 0.2067(4) 0.088(3) Uani 1 1 d .
H31A H 0.7322 0.5269 0.2204 0.132 Uiso 1 1 calc GR
H31B H 0.6765 0.4729 0.1445 0.132 Uiso 1 1 calc GR
H31C H 0.7683 0.4495 0.2127 0.132 Uiso 1 1 calc GR
C32 C 0.8035(3) 0.4583(3) 0.5346(3) 0.0322(10) Uani 1 1 d .
H32 H 0.8199 0.5062 0.5312 0.039 Uiso 1 1 calc R
C33 C 0.8059(4) 0.3365(3) 0.4914(4) 0.0572(16) Uani 1 1 d .
H33A H 0.8486 0.3107 0.5404 0.086 Uiso 1 1 calc GR
H33B H 0.8009 0.3149 0.4331 0.086 Uiso 1 1 calc GR
H33C H 0.7505 0.3343 0.5003 0.086 Uiso 1 1 calc GR
C34 C 0.8911(3) 0.4272(3) 0.4439(4) 0.0480(13) Uani 1 1 d .
H34A H 0.8974 0.4788 0.4420 0.072 Uiso 1 1 calc GR
H34B H 0.8685 0.4087 0.3819 0.072 Uiso 1 1 calc GR
H34C H 0.9469 0.4058 0.4756 0.072 Uiso 1 1 calc GR
C35 C 0.8691(3) 0.5921(3) 0.7385(4) 0.0506(13) Uani 1 1 d .
H35 H 0.8630 0.5777 0.7940 0.061 Uiso 1 1 calc R
C36 C 0.9957(6) 0.6552(6) 0.8284(6) 0.123(3) Uani 1 1 d .
H36A H 0.9929 0.7069 0.8325 0.185 Uiso 1 1 calc GR
H36B H 1.0530 0.6412 0.8305 0.185 Uiso 1 1 calc GR
H36C H 0.9835 0.6336 0.8795 0.185 Uiso 1 1 calc GR
C37 C 0.9348(6) 0.6660(6) 0.6588(6) 0.123(3) Uani 1 1 d .
H37A H 0.8934 0.6424 0.6065 0.185 Uiso 1 1 calc GR
H37B H 0.9921 0.6618 0.6550 0.185 Uiso 1 1 calc GR
H37C H 0.9197 0.7161 0.6591 0.185 Uiso 1 1 calc GR
S1 S 0.84293(14) 0.65991(11) 0.38119(14) 0.0808(5) Uani 1 1 d .
F1 F 0.8980(4) 0.5784(4) 0.2834(4) 0.148(2) Uani 1 1 d .
F2 F 0.8859(4) 0.6850(4) 0.2439(4) 0.139(2) Uani 1 1 d .
F3 F 0.9883(4) 0.6533(4) 0.3583(4) 0.155(3) Uani 1 1 d .
O11 O 0.8695(4) 0.6065(3) 0.4465(4) 0.1072(19) Uani 1 1 d .
O12 O 0.8641(4) 0.7302(3) 0.4152(4) 0.1037(19) Uani 1 1 d .
O13 O 0.7582(3) 0.6501(3) 0.3170(4) 0.0934(16) Uani 1 1 d .
C41 C 0.8928(6) 0.6409(4) 0.3185(5) 0.090(3) Uani 1 1 d .
O10 O 0.8359(3) 0.2147(3) 0.7758(3) 0.0798(14) Uani 1 1 d .
N6 N 0.9045(3) 0.3197(3) 0.8160(3) 0.0584(13) Uani 1 1 d .
C38 C 0.8538(4) 0.2740(4) 0.7591(4) 0.0630(17) Uani 1 1 d .
H38 H 0.8286 0.2893 0.6981 0.076 Uiso 1 1 calc R
C39 C 0.9427(4) 0.3014(5) 0.9126(4) 0.084(2) Uani 1 1 d .
H39A H 0.9186 0.3319 0.9482 0.127 Uiso 1 1 calc GR
H39B H 1.0046 0.3082 0.9324 0.127 Uiso 1 1 calc GR
H39C H 0.9302 0.2517 0.9215 0.127 Uiso 1 1 calc GR
C40 C 0.9172(4) 0.3908(4) 0.7898(5) 0.078(2) Uani 1 1 d .
H40A H 0.8810 0.3988 0.7267 0.117 Uiso 1 1 calc GR
H40B H 0.9773 0.3972 0.7957 0.117 Uiso 1 1 calc GR
H40C H 0.9022 0.4247 0.8291 0.117 Uiso 1 1 calc GR

loop_
_atom_site_aniso_label
_atom_site_aniso_U_11
_atom_site_aniso_U_22
_atom_site_aniso_U_33
_atom_site_aniso_U_23
_atom_site_aniso_U_13
_atom_site_aniso_U_12
Dy1 0.02722(12) 0.01973(11) 0.02434(11) 0.00014(7) 0.01125(8) -0.00232(8)
Ni1 0.0259(3) 0.0167(2) 0.0228(2) 0.0006(2) 0.0125(2) -0.0006(2)
O1 0.084(3) 0.046(2) 0.0348(19) -0.0061(16) 0.0125(19) -0.026(2)
O2 0.0418(19) 0.0302(16) 0.0271(15) 0.0023(13) 0.0099(14) -0.0062(14)
O3 0.0285(15) 0.0170(13) 0.0236(13) 0.0007(11) 0.0134(11) 0.0011(11)
O4 0.0400(18) 0.0232(15) 0.0290(15) -0.0039(12) 0.0132(13) -0.0060(13)
O5 0.0320(16) 0.0152(13) 0.0285(14) 0.0000(11) 0.0120(12) -0.0046(12)
O6 0.0305(15) 0.0214(14) 0.0228(14) 0.0015(11) 0.0138(12) 0.0002(12)
O7 0.0315(16) 0.0275(16) 0.0350(16) 0.0043(13) 0.0211(13) 0.0063(13)
O8 0.0301(16) 0.0343(17) 0.0352(16) -0.0047(14) 0.0173(13) -0.0017(14)
O9 0.0314(17) 0.045(2) 0.0401(18) -0.0123(15) 0.0137(14) -0.0160(15)
N1 0.0221(17) 0.0208(17) 0.0286(17) 0.0006(14) 0.0099(14) 0.0016(14)
N2 0.0273(18) 0.0235(18) 0.0262(17) 0.0014(14) 0.0132(14) -0.0004(15)
N3 0.050(3) 0.068(3) 0.035(2) -0.003(2) 0.021(2) 0.018(2)
N4 0.036(2) 0.040(2) 0.038(2) -0.0037(17) 0.0222(17) 0.0014(18)
N5 0.044(3) 0.097(4) 0.068(3) -0.037(3) 0.026(2) -0.034(3)
C1 0.076(4) 0.066(4) 0.055(4) -0.020(3) 0.015(3) -0.022(4)
C2 0.039(3) 0.043(3) 0.032(2) -0.003(2) 0.010(2) -0.006(2)
C3 0.041(3) 0.061(4) 0.026(2) 0.001(2) 0.007(2) -0.002(3)
C4 0.044(3) 0.049(3) 0.031(2) 0.012(2) 0.016(2) 0.000(2)
C5 0.037(3) 0.034(3) 0.036(2) 0.008(2) 0.015(2) 0.002(2)
C6 0.028(2) 0.028(2) 0.029(2) 0.0057(18) 0.0139(18) 0.0027(18)
C7 0.029(2) 0.036(2) 0.026(2) 0.0038(18) 0.0112(18) -0.0026(19)
C8 0.027(2) 0.025(2) 0.033(2) 0.0012(18) 0.0141(18) 0.0003(18)
C9 0.024(2) 0.020(2) 0.030(2) 0.0031(16) 0.0116(17) -0.0002(16)
C10 0.030(2) 0.022(2) 0.037(2) 0.0027(18) 0.0143(19) 0.0034(18)
C11 0.035(2) 0.019(2) 0.045(3) -0.0024(19) 0.018(2) 0.0018(18)
C12 0.034(2) 0.022(2) 0.040(2) -0.0069(19) 0.016(2) -0.0041(18)
C13 0.028(2) 0.024(2) 0.031(2) 0.0029(17) 0.0128(17) 0.0027(17)
C14 0.026(2) 0.0170(19) 0.033(2) 0.0019(16) 0.0169(17) 0.0000(16)
C15 0.088(4) 0.035(3) 0.033(3) -0.010(2) 0.017(3) -0.013(3)
C16 0.028(2) 0.024(2) 0.033(2) 0.0009(18) 0.0144(18) -0.0039(18)
C17 0.035(2) 0.025(2) 0.042(3) -0.007(2) 0.015(2) -0.0078(19)
C18 0.049(3) 0.017(2) 0.054(3) -0.002(2) 0.024(2) -0.007(2)
C19 0.045(3) 0.020(2) 0.041(3) 0.0044(19) 0.017(2) -0.003(2)
C20 0.034(2) 0.019(2) 0.039(2) -0.0007(18) 0.019(2) -0.0033(18)
C21 0.027(2) 0.019(2) 0.036(2) 0.0012(17) 0.0171(18) -0.0012(17)
C22 0.033(2) 0.023(2) 0.031(2) 0.0053(17) 0.0155(18) -0.0022(18)
C23 0.030(2) 0.024(2) 0.026(2) 0.0034(16) 0.0148(17) 0.0057(17)
C24 0.036(2) 0.026(2) 0.037(2) 0.0062(19) 0.020(2) 0.0064(19)
C25 0.044(3) 0.040(3) 0.024(2) 0.0079(19) 0.0172(19) 0.013(2)
C26 0.042(3) 0.037(3) 0.025(2) -0.0001(19) 0.015(2) 0.009(2)
C27 0.039(3) 0.025(2) 0.030(2) -0.0040(18) 0.0158(19) 0.0024(19)
C28 0.028(2) 0.029(2) 0.026(2) 0.0036(17) 0.0131(17) 0.0064(18)
C29 0.031(2) 0.039(3) 0.029(2) 0.0022(19) 0.0124(19) 0.004(2)
C30 0.090(5) 0.073(5) 0.083(5) -0.042(4) 0.033(4) 0.014(4)
C31 0.082(5) 0.152(8) 0.050(4) 0.028(4) 0.049(4) 0.038(5)
C32 0.029(2) 0.034(2) 0.033(2) 0.001(2) 0.0115(19) 0.001(2)
C33 0.074(4) 0.040(3) 0.078(4) -0.015(3) 0.052(3) -0.009(3)
C34 0.046(3) 0.060(4) 0.050(3) 0.004(3) 0.031(3) 0.003(3)
C35 0.044(3) 0.047(3) 0.062(4) -0.005(3) 0.019(3) -0.007(3)
C36 0.085(4) 0.161(7) 0.119(5) -0.042(5) 0.027(4) -0.055(5)
C37 0.085(4) 0.161(7) 0.119(5) -0.042(5) 0.027(4) -0.055(5)
S1 0.1002(15) 0.0646(12) 0.0736(12) 0.0174(10) 0.0244(11) 0.0026(11)
F1 0.142(5) 0.168(7) 0.157(5) -0.009(5) 0.082(4) -0.001(5)
F2 0.134(5) 0.176(6) 0.108(4) 0.026(4) 0.044(3) 0.000(4)
F3 0.108(4) 0.225(8) 0.129(5) 0.006(5) 0.034(4) 0.003(5)
O11 0.128(5) 0.090(4) 0.106(4) 0.053(3) 0.044(4) 0.027(4)
O12 0.138(5) 0.062(3) 0.093(4) -0.011(3) 0.017(4) -0.021(3)
O13 0.079(4) 0.083(4) 0.102(4) 0.021(3) 0.010(3) -0.011(3)
C41 0.132(8) 0.056(4) 0.066(5) 0.008(4) 0.015(5) 0.034(5)
O10 0.057(3) 0.082(4) 0.091(3) 0.027(3) 0.014(2) 0.000(3)
N6 0.039(3) 0.084(4) 0.055(3) 0.017(3) 0.020(2) 0.010(3)
C38 0.039(3) 0.091(5) 0.059(4) 0.014(4) 0.016(3) 0.011(3)
C39 0.057(4) 0.128(7) 0.066(4) 0.014(4) 0.017(3) -0.010(4)
C40 0.062(4) 0.079(5) 0.096(5) 0.017(4) 0.030(4) 0.004(4)

loop_
_atom_type_symbol
_atom_type_description
_atom_type_scat_dispersion_real
_atom_type_scat_dispersion_imag
_atom_type_scat_source
C C 0.0033 0.0016 'International Tables Vol C Tables 4.2.6.8 and 6.1.1.4'
H H 0.0000 0.0000 'International Tables Vol C Tables 4.2.6.8 and 6.1.1.4'
Dy Dy -0.1892 4.4098 'International Tables Vol C Tables 4.2.6.8 and 6.1.1.4'
F F 0.0171 0.0103 'International Tables Vol C Tables 4.2.6.8 and 6.1.1.4'
N N 0.0061 0.0033 'International Tables Vol C Tables 4.2.6.8 and 6.1.1.4'
Ni Ni 0.3393 1.1124 'International Tables Vol C Tables 4.2.6.8 and 6.1.1.4'
O O 0.0106 0.0060 'International Tables Vol C Tables 4.2.6.8 and 6.1.1.4'
S S 0.1246 0.1234 'International Tables Vol C Tables 4.2.6.8 and 6.1.1.4'

loop_
_geom_angle_atom_site_label_1
_geom_angle_atom_site_label_2
_geom_angle_atom_site_label_3
_geom_angle
_geom_angle_site_symmetry_1
_geom_angle_site_symmetry_3
O2 Dy1 Ni1 169.21(8) . .
O2 Dy1 O3 137.10(10) . .
O2 Dy1 O4 84.63(10) . .
O2 Dy1 O5 148.50(10) . .
O2 Dy1 O6 85.55(11) . 3_666
O2 Dy1 O8 107.47(11) . .
O2 Dy1 O9 77.57(11) . .
O2 Dy1 N1 74.06(11) . .
O3 Dy1 Ni1 36.02(6) . .
O3 Dy1 O4 123.06(9) . .
O3 Dy1 N1 67.15(10) . .
O4 Dy1 Ni1 95.12(7) . .
O5 Dy1 Ni1 33.76(7) . .
O5 Dy1 O3 69.18(9) . .
O5 Dy1 O4 63.97(9) . .
O5 Dy1 O6 90.53(9) . 3_666
O5 Dy1 O8 93.50(10) . .
O5 Dy1 O9 87.87(11) . .
O5 Dy1 N1 136.00(10) . .
O6 Dy1 Ni1 83.82(7) 3_666 .
O6 Dy1 O3 70.85(9) 3_666 .
O6 Dy1 O4 78.94(9) 3_666 .
O6 Dy1 O9 144.08(10) 3_666 .
O6 Dy1 N1 80.34(10) 3_666 .
O8 Dy1 Ni1 80.54(7) . .
O8 Dy1 O3 78.18(9) . .
O8 Dy1 O4 133.41(10) . .
O8 Dy1 O6 144.97(10) . 3_666
O8 Dy1 O9 70.91(11) . .
O8 Dy1 N1 72.72(10) . .
O9 Dy1 Ni1 112.40(8) . .
O9 Dy1 O3 140.10(9) . .
O9 Dy1 O4 68.19(10) . .
O9 Dy1 N1 123.58(11) . .
N1 Dy1 Ni1 102.25(8) . .
N1 Dy1 O4 151.24(10) . .
O3 Ni1 Dy1 43.45(7) . .
O3 Ni1 Dy1 92.76(7) 3_666 .
O3 Ni1 O3 82.11(11) . 3_666
O5 Ni1 Dy1 38.95(8) . .
O5 Ni1 O3 81.65(11) . .
O5 Ni1 O3 92.45(11) . 3_666
O5 Ni1 O6 168.58(11) . .
O5 Ni1 O7 98.14(12) . .
O6 Ni1 Dy1 151.16(7) . .
O6 Ni1 O3 107.76(10) . .
O6 Ni1 O3 82.71(10) . 3_666
O6 Ni1 O7 88.62(11) . .
O7 Ni1 Dy1 89.04(8) . .
O7 Ni1 O3 165.17(11) . 3_666
O7 Ni1 O3 89.16(10) . .
N2 Ni1 Dy1 127.06(10) . .
N2 Ni1 O3 170.45(13) . .
N2 Ni1 O3 101.06(12) . 3_666
N2 Ni1 O5 89.17(12) . .
N2 Ni1 O6 81.66(12) . .
N2 Ni1 O7 89.50(12) . .
C2 O1 C1 118.0(4) . .
C7 O2 Dy1 142.1(3) . .
Ni1 O3 Dy1 100.53(10) . .
Ni1 O3 Dy1 100.73(10) 3_666 .
Ni1 O3 Ni1 97.89(11) . 3_666
C14 O3 Dy1 113.1(2) . .
C14 O3 Ni1 115.0(2) . 3_666
C14 O3 Ni1 125.7(2) . .
C15 O4 Dy1 124.2(3) . .
C16 O4 Dy1 116.6(2) . .
C16 O4 C15 117.2(3) . .
Ni1 O5 Dy1 107.29(11) . .
C21 O5 Dy1 126.5(2) . .
C21 O5 Ni1 125.0(3) . .
Ni1 O6 Dy1 104.95(10) . 3_666
C28 O6 Dy1 124.3(2) . 3_666
C28 O6 Ni1 106.9(2) . .
C29 O7 Ni1 128.5(3) . .
C32 O8 Dy1 134.6(3) . .
C35 O9 Dy1 129.2(3) . .
C8 N1 Dy1 128.7(3) . .
C8 N1 C9 119.5(3) . .
C9 N1 Dy1 111.7(2) . .
C22 N2 Ni1 127.4(3) . .
C22 N2 C23 123.5(3) . .
C23 N2 Ni1 109.1(3) . .
C29 N3 C30 120.5(5) . .
C29 N3 C31 121.6(6) . .
C30 N3 C31 117.8(5) . .
C32 N4 C33 120.6(4) . .
C32 N4 C34 122.0(4) . .
C33 N4 C34 117.4(4) . .
C35 N5 C36 124.6(6) . .
C35 N5 C37 117.0(6) . .
C36 N5 C37 117.3(6) . .
O1 C1 H1A 109.5 . .
O1 C1 H1B 109.5 . .
O1 C1 H1C 109.5 . .
H1A C1 H1B 109.5 . .
H1A C1 H1C 109.5 . .
H1B C1 H1C 109.5 . .
O1 C2 C3 125.3(4) . .
O1 C2 C7 114.0(4) . .
C3 C2 C7 120.7(5) . .
C2 C3 H3 119.8 . .
C2 C3 C4 120.5(5) . .
C4 C3 H3 119.8 . .
C3 C4 H4 120.2 . .
C5 C4 C3 119.5(4) . .
C5 C4 H4 120.2 . .
C4 C5 H5 119.2 . .
C4 C5 C6 121.6(4) . .
C6 C5 H5 119.2 . .
C5 C6 C8 117.8(4) . .
C7 C6 C5 119.2(4) . .
C7 C6 C8 123.0(4) . .
O2 C7 C2 118.2(4) . .
O2 C7 C6 123.3(4) . .
C6 C7 C2 118.4(4) . .
N1 C8 C6 127.5(4) . .
N1 C8 H8 116.3 . .
C6 C8 H8 116.3 . .
C10 C9 N1 123.9(4) . .
C10 C9 C14 119.1(4) . .
C14 C9 N1 116.9(3) . .
C9 C10 H10 119.8 . .
C11 C10 C9 120.4(4) . .
C11 C10 H10 119.8 . .
C10 C11 H11 119.8 . .
C10 C11 C12 120.5(4) . .
C12 C11 H11 119.8 . .
C11 C12 H12 120.1 . .
C13 C12 C11 119.7(4) . .
C13 C12 H12 120.1 . .
C12 C13 H13 119.7 . .
C14 C13 C12 120.6(4) . .
C14 C13 H13 119.7 . .
O3 C14 C9 118.8(3) . .
O3 C14 C13 121.5(4) . .
C13 C14 C9 119.7(4) . .
O4 C15 H15A 109.5 . .
O4 C15 H15B 109.5 . .
O4 C15 H15C 109.5 . .
H15A C15 H15B 109.5 . .
H15A C15 H15C 109.5 . .
H15B C15 H15C 109.5 . .
O4 C16 C21 113.3(4) . .
C17 C16 O4 124.5(4) . .
C17 C16 C21 122.2(4) . .
C16 C17 H17 120.7 . .
C16 C17 C18 118.6(4) . .
C18 C17 H17 120.7 . .
C17 C18 H18 119.6 . .
C19 C18 C17 120.8(4) . .
C19 C18 H18 119.6 . .
C18 C19 H19 119.4 . .
C18 C19 C20 121.3(4) . .
C20 C19 H19 119.4 . .
C19 C20 C22 117.6(4) . .
C21 C20 C19 118.6(4) . .
C21 C20 C22 123.7(4) . .
O5 C21 C16 117.3(4) . .
O5 C21 C20 124.3(4) . .
C20 C21 C16 118.4(4) . .
N2 C22 C20 125.3(4) . .
N2 C22 H22 117.3 . .
C20 C22 H22 117.3 . .
C24 C23 N2 124.5(4) . .
C24 C23 C28 120.8(4) . .
C28 C23 N2 114.5(3) . .
C23 C24 H24 120.0 . .
C25 C24 C23 119.9(4) . .
C25 C24 H24 120.0 . .
C24 C25 H25 120.0 . .
C24 C25 C26 120.0(4) . .
C26 C25 H25 120.0 . .
C25 C26 H26 119.8 . .
C27 C26 C25 120.3(4) . .
C27 C26 H26 119.8 . .
C26 C27 H27 119.5 . .
C26 C27 C28 121.1(4) . .
C28 C27 H27 119.5 . .
O6 C28 C23 119.8(4) . .
O6 C28 C27 122.3(4) . .
C27 C28 C23 117.8(4) . .
O7 C29 N3 124.1(5) . .
O7 C29 H29 117.9 . .
N3 C29 H29 117.9 . .
N3 C30 H30A 109.5 . .
N3 C30 H30B 109.5 . .
N3 C30 H30C 109.5 . .
H30A C30 H30B 109.5 . .
H30A C30 H30C 109.5 . .
H30B C30 H30C 109.5 . .
N3 C31 H31A 109.5 . .
N3 C31 H31B 109.5 . .
N3 C31 H31C 109.5 . .
H31A C31 H31B 109.5 . .
H31A C31 H31C 109.5 . .
H31B C31 H31C 109.5 . .
O8 C32 N4 123.7(4) . .
O8 C32 H32 118.2 . .
N4 C32 H32 118.2 . .
N4 C33 H33A 109.5 . .
N4 C33 H33B 109.5 . .
N4 C33 H33C 109.5 . .
H33A C33 H33B 109.5 . .
H33A C33 H33C 109.5 . .
H33B C33 H33C 109.5 . .
N4 C34 H34A 109.5 . .
N4 C34 H34B 109.5 . .
N4 C34 H34C 109.5 . .
H34A C34 H34B 109.5 . .
H34A C34 H34C 109.5 . .
H34B C34 H34C 109.5 . .
O9 C35 N5 126.8(6) . .
O9 C35 H35 116.6 . .
N5 C35 H35 116.6 . .
N5 C36 H36A 109.5 . .
N5 C36 H36B 109.5 . .
N5 C36 H36C 109.5 . .
H36A C36 H36B 109.5 . .
H36A C36 H36C 109.5 . .
H36B C36 H36C 109.5 . .
N5 C37 H37A 109.5 . .
N5 C37 H37B 109.5 . .
N5 C37 H37C 109.5 . .
H37A C37 H37B 109.5 . .
H37A C37 H37C 109.5 . .
H37B C37 H37C 109.5 . .
O11 S1 O12 114.8(4) . .
O11 S1 O13 114.3(4) . .
O11 S1 C41 101.4(4) . .
O12 S1 O13 116.0(4) . .
O12 S1 C41 109.8(4) . .
O13 S1 C41 97.9(4) . .
F1 C41 S1 127.2(8) . .
F1 C41 F2 100.4(7) . .
F1 C41 F3 95.8(7) . .
F2 C41 S1 119.2(6) . .
F2 C41 F3 91.7(7) . .
F3 C41 S1 115.0(6) . .
C38 N6 C39 119.8(6) . .
C38 N6 C40 122.5(6) . .
C40 N6 C39 117.3(6) . .
O10 C38 N6 127.3(6) . .
O10 C38 H38 116.4 . .
N6 C38 H38 116.4 . .
N6 C39 H39A 109.5 . .
N6 C39 H39B 109.5 . .
N6 C39 H39C 109.5 . .
H39A C39 H39B 109.5 . .
H39A C39 H39C 109.5 . .
H39B C39 H39C 109.5 . .
N6 C40 H40A 109.5 . .
N6 C40 H40B 109.5 . .
N6 C40 H40C 109.5 . .
H40A C40 H40B 109.5 . .
H40A C40 H40C 109.5 . .
H40B C40 H40C 109.5 . .

loop_
_geom_bond_atom_site_label_1
_geom_bond_atom_site_label_2
_geom_bond_distance
_geom_bond_site_symmetry_2
Dy1 Ni1 3.4710(5) .
Dy1 O2 2.172(3) .
Dy1 O3 2.428(3) .
Dy1 O4 2.549(3) .
Dy1 O5 2.285(3) .
Dy1 O6 2.358(3) 3_666
Dy1 O8 2.350(3) .
Dy1 O9 2.406(3) .
Dy1 N1 2.477(3) .
Ni1 O3 2.076(3) .
Ni1 O3 2.130(3) 3_666
Ni1 O5 2.020(3) .
Ni1 O6 2.069(3) .
Ni1 O7 2.072(3) .
Ni1 N2 2.011(3) .
O1 C1 1.406(6) .
O1 C2 1.369(6) .
O2 C7 1.308(5) .
O3 Ni1 2.130(3) 3_666
O3 C14 1.366(5) .
O4 C15 1.436(5) .
O4 C16 1.378(5) .
O5 C21 1.331(5) .
O6 Dy1 2.358(3) 3_666
O6 C28 1.343(5) .
O7 C29 1.230(5) .
O8 C32 1.239(5) .
O9 C35 1.235(6) .
N1 C8 1.291(5) .
N1 C9 1.422(5) .
N2 C22 1.287(5) .
N2 C23 1.417(5) .
N3 C29 1.309(6) .
N3 C30 1.440(8) .
N3 C31 1.450(7) .
N4 C32 1.312(6) .
N4 C33 1.451(6) .
N4 C34 1.470(5) .
N5 C35 1.283(7) .
N5 C36 1.442(9) .
N5 C37 1.501(11) .
C1 H1A 0.9800 .
C1 H1B 0.9800 .
C1 H1C 0.9800 .
C2 C3 1.376(7) .
C2 C7 1.425(6) .
C3 H3 0.9500 .
C3 C4 1.400(7) .
C4 H4 0.9500 .
C4 C5 1.366(7) .
C5 H5 0.9500 .
C5 C6 1.411(6) .
C6 C7 1.405(6) .
C6 C8 1.438(6) .
C8 H8 0.9500 .
C9 C10 1.396(6) .
C9 C14 1.408(6) .
C10 H10 0.9500 .
C10 C11 1.378(6) .
C11 H11 0.9500 .
C11 C12 1.386(6) .
C12 H12 0.9500 .
C12 C13 1.388(6) .
C13 H13 0.9500 .
C13 C14 1.385(6) .
C15 H15A 0.9800 .
C15 H15B 0.9800 .
C15 H15C 0.9800 .
C16 C17 1.378(6) .
C16 C21 1.413(6) .
C17 H17 0.9500 .
C17 C18 1.398(6) .
C18 H18 0.9500 .
C18 C19 1.371(6) .
C19 H19 0.9500 .
C19 C20 1.413(6) .
C20 C21 1.410(6) .
C20 C22 1.436(6) .
C22 H22 0.9500 .
C23 C24 1.397(5) .
C23 C28 1.408(6) .
C24 H24 0.9500 .
C24 C25 1.378(6) .
C25 H25 0.9500 .
C25 C26 1.386(7) .
C26 H26 0.9500 .
C26 C27 1.385(6) .
C27 H27 0.9500 .
C27 C28 1.394(6) .
C29 H29 0.9500 .
C30 H30A 0.9800 .
C30 H30B 0.9800 .
C30 H30C 0.9800 .
C31 H31A 0.9800 .
C31 H31B 0.9800 .
C31 H31C 0.9800 .
C32 H32 0.9500 .
C33 H33A 0.9800 .
C33 H33B 0.9800 .
C33 H33C 0.9800 .
C34 H34A 0.9800 .
C34 H34B 0.9800 .
C34 H34C 0.9800 .
C35 H35 0.9500 .
C36 H36A 0.9800 .
C36 H36B 0.9800 .
C36 H36C 0.9800 .
C37 H37A 0.9800 .
C37 H37B 0.9800 .
C37 H37C 0.9800 .
S1 O11 1.397(5) .
S1 O12 1.429(5) .
S1 O13 1.439(5) .
S1 C41 1.533(9) .
F1 C41 1.317(9) .
F2 C41 1.408(9) .
F3 C41 1.515(11) .
O10 C38 1.210(8) .
N6 C38 1.318(8) .
N6 C39 1.471(8) .
N6 C40 1.440(8) .
C38 H38 0.9500 .
C39 H39A 0.9800 .
C39 H39B 0.9800 .
C39 H39C 0.9800 .
C40 H40A 0.9800 .
C40 H40B 0.9800 .
C40 H40C 0.9800 .

loop_
_geom_torsion_atom_site_label_1
_geom_torsion_atom_site_label_2
_geom_torsion_atom_site_label_3
_geom_torsion_atom_site_label_4
_geom_torsion
_geom_torsion_site_symmetry_1
Dy1 O2 C7 C2 -167.4(3) .
Dy1 O2 C7 C6 10.3(7) .
Dy1 O3 C14 C9 30.9(4) .
Dy1 O3 C14 C13 -150.3(3) .
Dy1 O4 C16 C17 -168.6(3) .
Dy1 O4 C16 C21 14.0(4) .
Dy1 O5 C21 C16 -9.7(5) .
Dy1 O5 C21 C20 171.5(3) .
Dy1 O6 C28 C23 100.7(4) 3_666
Dy1 O6 C28 C27 -79.2(4) 3_666
Dy1 O8 C32 N4 -171.2(3) .
Dy1 O9 C35 N5 -168.5(5) .
Dy1 N1 C8 C6 -7.7(6) .
Dy1 N1 C9 C10 154.0(3) .
Dy1 N1 C9 C14 -21.9(4) .
Ni1 O3 C14 C9 154.4(3) .
Ni1 O3 C14 C9 -84.1(4) 3_666
Ni1 O3 C14 C13 -26.7(5) .
Ni1 O3 C14 C13 94.7(4) 3_666
Ni1 O5 C21 C16 155.9(3) .
Ni1 O5 C21 C20 -22.9(5) .
Ni1 O6 C28 C23 -21.5(4) .
Ni1 O6 C28 C27 158.6(3) .
Ni1 O7 C29 N3 -136.2(4) .
Ni1 N2 C22 C20 1.3(6) .
Ni1 N2 C23 C24 -157.2(3) .
Ni1 N2 C23 C28 18.5(4) .
O1 C2 C3 C4 176.5(5) .
O1 C2 C7 O2 1.6(6) .
O1 C2 C7 C6 -176.2(4) .
O4 C16 C17 C18 -175.7(4) .
O4 C16 C21 O5 -4.3(5) .
O4 C16 C21 C20 174.5(3) .
N1 C9 C10 C11 -176.4(4) .
N1 C9 C14 O3 -5.5(5) .
N1 C9 C14 C13 175.6(3) .
N2 C23 C24 C25 178.0(4) .
N2 C23 C28 O6 2.7(5) .
N2 C23 C28 C27 -177.4(4) .
C1 O1 C2 C3 -9.5(8) .
C1 O1 C2 C7 169.2(5) .
C2 C3 C4 C5 0.6(8) .
C3 C2 C7 O2 -179.7(4) .
C3 C2 C7 C6 2.5(7) .
C3 C4 C5 C6 0.5(7) .
C4 C5 C6 C7 0.0(7) .
C4 C5 C6 C8 -179.7(4) .
C5 C6 C7 O2 -179.2(4) .
C5 C6 C7 C2 -1.5(6) .
C5 C6 C8 N1 179.6(4) .
C7 C2 C3 C4 -2.1(8) .
C7 C6 C8 N1 -0.1(7) .
C8 N1 C9 C10 -28.3(6) .
C8 N1 C9 C14 155.9(4) .
C8 C6 C7 O2 0.5(7) .
C8 C6 C7 C2 178.2(4) .
C9 N1 C8 C6 175.0(4) .
C9 C10 C11 C12 1.1(6) .
C10 C9 C14 O3 178.4(3) .
C10 C9 C14 C13 -0.5(6) .
C10 C11 C12 C13 -0.5(6) .
C11 C12 C13 C14 -0.6(6) .
C12 C13 C14 O3 -177.8(4) .
C12 C13 C14 C9 1.1(6) .
C14 C9 C10 C11 -0.6(6) .
C15 O4 C16 C17 -4.0(6) .
C15 O4 C16 C21 178.6(4) .
C16 C17 C18 C19 0.4(7) .
C17 C16 C21 O5 178.2(4) .
C17 C16 C21 C20 -2.9(6) .
C17 C18 C19 C20 -0.9(7) .
C18 C19 C20 C21 -0.6(7) .
C18 C19 C20 C22 178.1(4) .
C19 C20 C21 O5 -178.8(4) .
C19 C20 C21 C16 2.4(6) .
C19 C20 C22 N2 -169.4(4) .
C21 C16 C17 C18 1.5(6) .
C21 C20 C22 N2 9.2(7) .
C22 N2 C23 C24 20.8(6) .
C22 N2 C23 C28 -163.4(4) .
C22 C20 C21 O5 2.6(6) .
C22 C20 C21 C16 -176.2(4) .
C23 N2 C22 C20 -176.4(4) .
C23 C24 C25 C26 -0.8(6) .
C24 C23 C28 O6 178.6(4) .
C24 C23 C28 C27 -1.5(6) .
C24 C25 C26 C27 -1.8(7) .
C25 C26 C27 C28 2.9(7) .
C26 C27 C28 O6 178.7(4) .
C26 C27 C28 C23 -1.2(6) .
C28 C23 C24 C25 2.5(6) .
C30 N3 C29 O7 4.1(8) .
C31 N3 C29 O7 179.3(5) .
C33 N4 C32 O8 2.8(7) .
C34 N4 C32 O8 -176.9(4) .
C36 N5 C35 O9 179.3(7) .
C37 N5 C35 O9 11.4(10) .
O11 S1 C41 F1 49.4(9) .
O11 S1 C41 F2 -177.5(7) .
O11 S1 C41 F3 -70.2(7) .
O12 S1 C41 F1 171.2(8) .
O12 S1 C41 F2 -55.7(8) .
O12 S1 C41 F3 51.6(7) .
O13 S1 C41 F1 -67.5(8) .
O13 S1 C41 F2 65.7(8) .
O13 S1 C41 F3 173.0(6) .
C39 N6 C38 O10 -3.0(10) .
C40 N6 C38 O10 -176.0(6) .
